data_4083055
loop_
_publ_author_name
'Dairo, Taiwo O.'
'Ellern, Arkady'
'Angelici, Robert J.'
'Woo, L. Keith'

_publ_section_title
;
 Addition of Amines to a Carbonyl Ligand: Syntheses, Characterization, and
 Reactivities of Iridium(III) Porphyrin Carbamoyl Complexes
;
_journal_issue 9
_journal_name_full Organometallics
_journal_page_first 2266
_journal_paper_doi 10.1021/om500189a
_journal_volume 33
_journal_year 2014
_chemical_formula_sum 'C72 H74 Ir N7 O4'
_chemical_formula_weight 1293.58
_space_group_crystal_system triclinic
_space_group_IT_number 2
_space_group_name_Hall '-P 1'
_space_group_name_H-M_alt 'P -1'
_symmetry_space_group_name_Hall '-P 1'
_symmetry_space_group_name_H-M 'P -1'
_atom_sites_solution_hydrogens geom
_atom_sites_solution_primary direct
_atom_sites_solution_secondary difmap
_cell_angle_alpha 77.200(5)
_cell_angle_beta 86.527(5)
_cell_angle_gamma 81.073(5)
_cell_formula_units_Z 2
_cell_length_a 9.833(3)
_cell_length_b 16.673(5)
_cell_length_c 20.164(7)
_cell_measurement_temperature 173.(2)
_cell_volume 3183.4(18)
_computing_cell_refinement 'SAINT V7.66A (Bruker AXS, 2013)'
_computing_data_collection 'APEX2 Suite (Bruker AXS, 2013)'
_computing_data_reduction 'SAINT V7.66A (Bruker AXS, 2013)'
_computing_molecular_graphics 'XSHELL (Bruker AXS, 2007)'
_computing_publication_material 'APEX2 Suite (Bruker AXS, 2013)'
_computing_structure_refinement 'SHELXL-2013 (Sheldrick, 2013)'
_computing_structure_solution 'SHELXS-2013 (Sheldrick, 2013)'
_diffrn_ambient_temperature 173.(2)
_diffrn_measured_fraction_theta_full 0.985
_diffrn_measured_fraction_theta_max 0.985
_diffrn_measurement_device_type 'Bruker APEX-II CCD'
_diffrn_measurement_method ' full spere \w scans'
_diffrn_radiation_monochromator graphite
_diffrn_radiation_type 'MoK\a '
_diffrn_radiation_wavelength 0.71073
_diffrn_reflns_av_R_equivalents 0.0524
_diffrn_reflns_av_unetI/netI 0.0805
_diffrn_reflns_limit_h_max 12
_diffrn_reflns_limit_h_min -12
_diffrn_reflns_limit_k_max 21
_diffrn_reflns_limit_k_min -21
_diffrn_reflns_limit_l_max 25
_diffrn_reflns_limit_l_min -26
_diffrn_reflns_number 31176
_diffrn_reflns_theta_full 27.72
_diffrn_reflns_theta_max 27.72
_diffrn_reflns_theta_min 1.27
_diffrn_source 'X-ray tuve'
_diffrn_source_type 'Sealed tube'
_exptl_absorpt_coefficient_mu 2.151
_exptl_absorpt_correction_T_max 0.74
_exptl_absorpt_correction_T_min 0.55
_exptl_absorpt_correction_type multi-scan
_exptl_absorpt_process_details 'SADABS (Bruker, 2013)'
_exptl_crystal_colour red
_exptl_crystal_density_diffrn 1.350
_exptl_crystal_density_method 'not measured'
_exptl_crystal_description needle
_exptl_crystal_F_000 1328
_exptl_crystal_size_max 0.31
_exptl_crystal_size_mid 0.12
_exptl_crystal_size_min 0.12
_refine_diff_density_max 2.262
_refine_diff_density_min -2.513
_refine_ls_extinction_method none
_refine_ls_goodness_of_fit_ref 1.084
_refine_ls_hydrogen_treatment constr
_refine_ls_matrix_type full
_refine_ls_number_parameters 757
_refine_ls_number_reflns 14716
_refine_ls_number_restraints 150
_refine_ls_restrained_S_all 1.086
_refine_ls_R_factor_all 0.0725
_refine_ls_R_factor_gt 0.0534
_refine_ls_shift/su_max 0.001
_refine_ls_shift/su_mean 0.000
_refine_ls_structure_factor_coef Fsqd
_refine_ls_weighting_details 'w=1/[\s^2^(Fo^2^)+(0.0737P)^2^+4.5185P] where P=(Fo^2^+2Fc^2^)/3'
_refine_ls_weighting_scheme calc
_refine_ls_wR_factor_gt 0.1369
_refine_ls_wR_factor_ref 0.1463
_reflns_number_gt 11982
_reflns_number_total 14716
_reflns_threshold_expression 'I > 2\s(I)'
_cod_data_source_file om500189a_si_002.cif
_cod_data_source_block I
_cod_depositor_comments 'Adding full bibliography for 4083055--4083056.cif.'
_cod_database_code 4083055

loop_
_space_group_symop_operation_xyz
'x, y, z'
'-x, -y, -z'

loop_
_atom_site_type_symbol
_atom_site_label
_atom_site_fract_x
_atom_site_fract_y
_atom_site_fract_z
_atom_site_U_iso_or_equiv
_atom_site_adp_type
_atom_site_calc_flag
_atom_site_refinement_flags_adp
_atom_site_refinement_flags_posn
_atom_site_occupancy
Ir Ir1 0.99317(2) 0.12704(2) 0.23235(2) 0.02116(8) Uani d . . 1
C C1 0.8566(6) 0.0691(4) 0.3716(3) 0.0245(12) Uani d . . 1
C C2 0.8179(6) -0.0045(4) 0.4160(3) 0.0291(13) Uani d . . 1
H H2A 0.7729 -0.0074 0.4593 0.035 Uiso calc U R 1
C C3 0.8571(6) -0.0693(4) 0.3849(3) 0.0312(13) Uani d . . 1
H H3A 0.8443 -0.1255 0.4022 0.037 Uiso calc U R 1
C C4 0.9216(6) -0.0363(3) 0.3207(3) 0.0237(11) Uani d . . 1
C C5 0.9818(6) -0.0841(3) 0.2746(3) 0.0244(11) Uani d . . 1
C C6 0.9694(7) -0.1757(4) 0.2926(3) 0.0306(13) Uani d . . 1
C C7 0.8397(8) -0.2001(4) 0.2952(4) 0.0415(16) Uani d . . 1
H H7A 0.7608 -0.1594 0.2842 0.05 Uiso calc U R 1
C C8 0.8255(9) -0.2833(5) 0.3135(4) 0.055(2) Uani d . . 1
H H8A 0.7358 -0.2983 0.3149 0.067 Uiso calc U R 1
C C9 0.9370(10) -0.3465(5) 0.3299(4) 0.054(2) Uani d . . 1
C C10 0.9230(13) -0.4357(5) 0.3486(6) 0.093(4) Uani d . . 1
H H10A 0.8257 -0.4421 0.348 0.139 Uiso calc U R 1
H H10B 0.9582 -0.4595 0.3943 0.139 Uiso calc U R 1
H H10C 0.9758 -0.4646 0.3158 0.139 Uiso calc U R 1
C C11 1.0646(10) -0.3197(5) 0.3258(4) 0.057(2) Uani d . . 1
H H11A 1.1441 -0.3603 0.3355 0.069 Uiso calc U R 1
C C12 1.0814(8) -0.2360(4) 0.3080(4) 0.0437(17) Uani d . . 1
H H12A 1.1709 -0.2207 0.3065 0.052 Uiso calc U R 1
C C13 1.0491(6) -0.0535(3) 0.2134(3) 0.0243(11) Uani d . . 1
C C14 1.1115(6) -0.1018(4) 0.1662(3) 0.0277(12) Uani d . . 1
H H14A 1.1176 -0.1603 0.1719 0.033 Uiso calc U R 1
C C15 1.1597(6) -0.0498(3) 0.1125(3) 0.0266(12) Uani d . . 1
H H15A 1.2062 -0.065 0.0734 0.032 Uiso calc U R 1
C C16 1.1287(5) 0.0333(3) 0.1245(3) 0.0215(11) Uani d . . 1
C C17 1.1605(5) 0.1054(3) 0.0806(3) 0.0222(11) Uani d . . 1
C C18 1.2307(6) 0.0951(3) 0.0141(3) 0.0261(12) Uani d . . 1
C C19 1.1614(6) 0.0754(4) -0.0361(3) 0.0345(14) Uani d . . 1
H H19A 1.0659 0.0715 -0.0295 0.041 Uiso calc U R 1
C C20 1.2268(7) 0.0612(4) -0.0956(3) 0.0399(15) Uani d . . 1
H H20A 1.1762 0.0474 -0.1291 0.048 Uiso calc U R 1
C C21 1.3662(7) 0.0667(4) -0.1070(3) 0.0415(16) Uani d . . 1
C C22 1.4412(10) 0.0468(6) -0.1714(4) 0.063(2) Uani d . . 1
H H22A 1.5382 0.0538 -0.1707 0.094 Uiso calc U R 1
H H22B 1.3985 0.0847 -0.2115 0.094 Uiso calc U R 1
H H22C 1.435 -0.0107 -0.1734 0.094 Uiso calc U R 1
C C23 1.4358(7) 0.0883(5) -0.0580(4) 0.0488(19) Uani d . . 1
H H23A 1.5306 0.0936 -0.0652 0.059 Uiso calc U R 1
C C24 1.3688(6) 0.1024(4) 0.0023(3) 0.0376(15) Uani d . . 1
H H24A 1.4185 0.1173 0.0356 0.045 Uiso calc U R 1
C C25 1.1334(5) 0.1854(3) 0.0940(3) 0.0211(11) Uani d . . 1
C C26 1.1667(6) 0.2604(4) 0.0479(3) 0.0286(12) Uani d . . 1
H H26A 1.2106 0.2637 0.0042 0.034 Uiso calc U R 1
C C27 1.1241(6) 0.3238(4) 0.0782(3) 0.0285(12) Uani d . . 1
H H27A 1.133 0.3805 0.0601 0.034 Uiso calc U R 1
C C28 1.0623(6) 0.2910(3) 0.1429(3) 0.0240(11) Uani d . . 1
C C29 1.0041(6) 0.3386(3) 0.1896(3) 0.0268(12) Uani d . . 1
C C30 1.0059(7) 0.4307(4) 0.1717(3) 0.0333(14) Uani d . . 1
C C31 0.9076(8) 0.4829(4) 0.1290(4) 0.0454(17) Uani d . . 1
H H31A 0.8428 0.4599 0.1085 0.054 Uiso calc U R 1
C C32 0.9041(9) 0.5690(4) 0.1161(4) 0.0497(19) Uani d . . 1
H H32A 0.8371 0.6033 0.0862 0.06 Uiso calc U R 1
C C33 0.9958(8) 0.6071(4) 0.1456(3) 0.0442(17) Uani d . . 1
C C34 0.9930(11) 0.6983(5) 0.1311(5) 0.069(3) Uani d . . 1
H H34A 1.0657 0.7118 0.1562 0.104 Uiso calc U R 1
H H34B 0.9032 0.7247 0.1454 0.104 Uiso calc U R 1
H H34C 1.0082 0.7189 0.0822 0.104 Uiso calc U R 1
C C35 1.0970(9) 0.5524(4) 0.1851(4) 0.0509(19) Uani d . . 1
H H35A 1.1659 0.575 0.2031 0.061 Uiso calc U R 1
C C36 1.1017(8) 0.4667(4) 0.1992(4) 0.0431(16) Uani d . . 1
H H36A 1.1708 0.4324 0.2278 0.052 Uiso calc U R 1
C C37 0.9425(6) 0.3067(4) 0.2516(3) 0.0289(13) Uani d . . 1
C C38 0.8813(7) 0.3555(4) 0.3000(3) 0.0354(15) Uani d . . 1
H H38A 0.8755 0.414 0.2944 0.042 Uiso calc U R 1
C C39 0.8343(7) 0.3034(4) 0.3543(3) 0.0362(15) Uani d . . 1
H H39A 0.7907 0.3179 0.3942 0.043 Uiso calc U R 1
C C40 0.8626(6) 0.2216(4) 0.3405(3) 0.0274(12) Uani d . . 1
C C41 0.8307(6) 0.1486(4) 0.3846(3) 0.0253(12) Uani d . . 1
C C42 0.7596(6) 0.1579(3) 0.4515(3) 0.0268(12) Uani d . . 1
C C43 0.8272(7) 0.1265(4) 0.5116(3) 0.0377(15) Uani d . . 1
H H43A 0.9209 0.102 0.5102 0.045 Uiso calc U R 1
C C44 0.7618(8) 0.1296(5) 0.5747(3) 0.0482(18) Uani d . . 1
H H44A 0.8109 0.1073 0.6154 0.058 Uiso calc U R 1
C C45 0.6251(8) 0.1653(5) 0.5778(4) 0.0505(19) Uani d . . 1
C C46 0.5520(11) 0.1658(7) 0.6460(4) 0.083(3) Uani d . . 1
H H46A 0.6167 0.1407 0.6826 0.124 Uiso calc U R 1
H H46B 0.475 0.1339 0.6506 0.124 Uiso calc U R 1
H H46C 0.5169 0.2233 0.6491 0.124 Uiso calc U R 1
C C47 0.5574(8) 0.1973(5) 0.5172(4) 0.0495(19) Uani d . . 1
H H47A 0.4634 0.2213 0.5185 0.059 Uiso calc U R 1
C C48 0.6244(7) 0.1950(4) 0.4544(3) 0.0391(15) Uani d . . 1
H H48A 0.5766 0.2191 0.4135 0.047 Uiso calc U R 1
C C49 1.3206(7) 0.1146(6) 0.2468(4) 0.056(2) Uani d . . 1
H H49A 1.3347 0.1307 0.199 0.067 Uiso calc U R 1
C C50 1.4197(7) 0.0948(5) 0.2931(4) 0.051(2) Uani d . . 1
H H50A 1.5155 0.0953 0.284 0.061 Uiso calc U R 1
C C51 1.4251(8) 0.0486(6) 0.4207(4) 0.061(2) Uani d . . 1
H H51A 1.5251 0.0459 0.4141 0.091 Uiso calc U R 1
H H51B 1.403 -0.0063 0.4436 0.091 Uiso calc U R 1
H H51C 1.3909 0.089 0.4486 0.091 Uiso calc U R 1
C C52 1.2235(6) 0.0841(4) 0.3445(3) 0.0395(16) Uani d . . 1
H H52A 1.1563 0.0751 0.3801 0.047 Uiso calc U R 1
C C53 0.8061(6) 0.1440(3) 0.1903(3) 0.0248(12) Uani d . . 1
C C54 0.6814(7) 0.1679(5) 0.0827(4) 0.0463(18) Uani d . . 1
H H54A 0.5996 0.16 0.1133 0.056 Uiso calc U R 1
H H54B 0.6839 0.131 0.0502 0.056 Uiso calc U R 1
C C55 0.6652(7) 0.2575(5) 0.0432(4) 0.0440(17) Uani d . . 1
C C56 0.7703(8) 0.3040(5) 0.0293(4) 0.055(2) Uani d . . 1
H H56A 0.8594 0.2798 0.0454 0.066 Uiso calc U R 1
C C57 0.7511(10) 0.3847(6) -0.0072(5) 0.067(2) Uani d . . 1
H H57A 0.8267 0.4152 -0.0155 0.081 Uiso calc U R 1
C C58 0.6262(13) 0.4215(7) -0.0316(6) 0.090(3) Uani d . . 1
H H58A 0.6147 0.4765 -0.0586 0.108 Uiso calc U R 1
C C59 0.5198(13) 0.3797(7) -0.0172(8) 0.117(5) Uani d . . 1
H H59A 0.4305 0.4062 -0.0315 0.141 Uiso calc U R 1
C C60 0.5376(10) 0.2978(7) 0.0183(7) 0.101(4) Uani d . . 1
H H60A 0.4609 0.2683 0.0259 0.121 Uiso calc U R 1
N N1 0.9219(5) 0.0470(3) 0.3135(2) 0.0225(9) Uani d . . 1
N N2 1.0619(4) 0.0295(3) 0.1873(2) 0.0208(9) Uani d . . 1
N N3 1.0686(4) 0.2067(3) 0.1513(2) 0.0215(9) Uani d . . 1
N N4 0.9296(5) 0.2246(3) 0.2783(2) 0.0242(10) Uani d . . 1
N N5 1.1952(5) 0.1075(3) 0.2802(2) 0.0251(10) Uani d . . 1
N N6 1.3593(5) 0.0744(3) 0.3541(3) 0.0370(12) Uani d . . 1
N N7 0.8051(6) 0.1430(4) 0.1233(3) 0.0423(14) Uani d . . 1
H H7B 0.8831 0.1264 0.1032 0.051 Uiso calc U R 1
O O1 0.6970(4) 0.1554(3) 0.2210(2) 0.0482(13) Uani d . . 1
O O2 0.1835(9) 0.2239(5) 0.4717(4) 0.107(2) Uani d U D 1
C C61 0.0939(15) 0.2788(6) 0.5009(6) 0.104(3) Uani d U D 1
H H61A 0.1121 0.2688 0.55 0.125 Uiso calc U R 1
H H61B -0.0018 0.2695 0.4962 0.125 Uiso calc U R 1
C C62 0.1083(15) 0.3619(7) 0.4695(6) 0.111(3) Uani d U D 1
H H62A 0.1464 0.3896 0.5013 0.133 Uiso calc U R 1
H H62B 0.0187 0.3941 0.4535 0.133 Uiso calc U R 1
C C63 0.2064(14) 0.3536(7) 0.4108(6) 0.103(3) Uani d U D 1
H H63A 0.1716 0.3924 0.3686 0.124 Uiso calc U R 1
H H63B 0.298 0.3659 0.4199 0.124 Uiso calc U R 1
C C64 0.2154(14) 0.2674(6) 0.4040(6) 0.098(3) Uani d U D 1
H H64A 0.148 0.262 0.3713 0.118 Uiso calc U R 1
H H64B 0.3091 0.2461 0.3889 0.118 Uiso calc U R 1
O O3 0.4477(16) 0.3800(10) 0.2822(6) 0.190(4) Uani d U D 1
C C65 0.424(2) 0.3139(12) 0.2591(8) 0.167(4) Uani d U D 1
H H65A 0.3265 0.3057 0.2691 0.2 Uiso calc U R 1
H H65B 0.4826 0.2635 0.2834 0.2 Uiso calc U R 1
C C66 0.4513(17) 0.3238(11) 0.1878(7) 0.147(4) Uani d U D 1
H H66A 0.3695 0.3519 0.1611 0.176 Uiso calc U R 1
H H66B 0.4845 0.2699 0.175 0.176 Uiso calc U R 1
C C67 0.5625(18) 0.3777(11) 0.1794(9) 0.157(4) Uani d U D 1
H H67A 0.6534 0.3435 0.19 0.189 Uiso calc U R 1
H H67B 0.5663 0.4109 0.1322 0.189 Uiso calc U R 1
C C68 0.525(2) 0.4307(11) 0.2267(9) 0.173(4) Uani d U D 1
H H68A 0.4661 0.4825 0.2052 0.208 Uiso calc U R 1
H H68B 0.6077 0.4451 0.2443 0.208 Uiso calc U R 1
O O4 0.4958(19) 0.6260(9) 0.2594(8) 0.229(5) Uani d U D 1
C C69 0.389(2) 0.6839(13) 0.2346(11) 0.212(6) Uani d U D 1
H H69A 0.364 0.7216 0.2665 0.254 Uiso calc U R 1
H H69B 0.3088 0.6563 0.2311 0.254 Uiso calc U R 1
C C70 0.422(2) 0.7295(12) 0.1718(11) 0.210(6) Uani d U D 1
H H70A 0.3943 0.7899 0.1689 0.252 Uiso calc U R 1
H H70B 0.3775 0.7129 0.135 0.252 Uiso calc U R 1
C C71 0.576(2) 0.7069(11) 0.1686(11) 0.205(6) Uani d U D 1
H H71A 0.6089 0.7095 0.121 0.247 Uiso calc U R 1
H H71B 0.6208 0.7454 0.1878 0.247 Uiso calc U R 1
C C72 0.605(2) 0.6238(12) 0.2081(11) 0.214(6) Uani d U D 1
H H72A 0.6973 0.6131 0.2282 0.257 Uiso calc U R 1
H H72B 0.5981 0.5819 0.181 0.257 Uiso calc U R 1

loop_
_atom_site_aniso_label
_atom_site_aniso_U_11
_atom_site_aniso_U_22
_atom_site_aniso_U_33
_atom_site_aniso_U_12
_atom_site_aniso_U_13
_atom_site_aniso_U_23
Ir1 0.02088(11) 0.01938(11) 0.02441(12) -0.00634(7) 0.00597(7) -0.00660(8)
C1 0.021(3) 0.030(3) 0.022(3) -0.008(2) 0.005(2) -0.004(2)
C2 0.035(3) 0.026(3) 0.025(3) -0.009(2) 0.008(2) -0.002(2)
C3 0.039(3) 0.025(3) 0.031(3) -0.011(3) 0.007(3) -0.007(2)
C4 0.027(3) 0.021(3) 0.024(3) -0.008(2) 0.004(2) -0.004(2)
C5 0.026(3) 0.017(3) 0.030(3) -0.006(2) 0.002(2) -0.004(2)
C6 0.042(4) 0.020(3) 0.030(3) -0.009(3) 0.011(3) -0.006(2)
C7 0.048(4) 0.030(3) 0.048(4) -0.015(3) 0.008(3) -0.008(3)
C8 0.066(5) 0.044(4) 0.066(5) -0.031(4) 0.018(4) -0.021(4)
C9 0.086(6) 0.033(4) 0.046(4) -0.020(4) 0.027(4) -0.013(3)
C10 0.147(11) 0.033(5) 0.094(8) -0.023(6) 0.042(7) -0.008(5)
C11 0.087(6) 0.028(4) 0.049(4) 0.008(4) 0.002(4) -0.005(3)
C12 0.055(4) 0.025(3) 0.049(4) -0.005(3) 0.010(3) -0.007(3)
C13 0.023(3) 0.024(3) 0.027(3) -0.007(2) 0.002(2) -0.007(2)
C14 0.029(3) 0.023(3) 0.035(3) -0.007(2) 0.006(2) -0.014(2)
C15 0.026(3) 0.025(3) 0.031(3) -0.006(2) 0.007(2) -0.012(2)
C16 0.019(3) 0.025(3) 0.022(3) -0.002(2) 0.002(2) -0.009(2)
C17 0.018(3) 0.023(3) 0.028(3) -0.005(2) 0.002(2) -0.008(2)
C18 0.029(3) 0.019(3) 0.030(3) -0.004(2) 0.007(2) -0.005(2)
C19 0.028(3) 0.044(4) 0.038(3) -0.009(3) 0.005(3) -0.021(3)
C20 0.047(4) 0.043(4) 0.034(3) -0.009(3) 0.004(3) -0.015(3)
C21 0.043(4) 0.047(4) 0.031(3) -0.001(3) 0.013(3) -0.011(3)
C22 0.072(6) 0.067(6) 0.044(4) 0.001(5) 0.025(4) -0.015(4)
C23 0.028(3) 0.071(5) 0.046(4) -0.009(3) 0.015(3) -0.014(4)
C24 0.026(3) 0.054(4) 0.035(3) -0.010(3) 0.005(3) -0.014(3)
C25 0.017(2) 0.025(3) 0.023(3) -0.007(2) 0.004(2) -0.005(2)
C26 0.031(3) 0.029(3) 0.026(3) -0.009(2) 0.009(2) -0.006(2)
C27 0.033(3) 0.023(3) 0.029(3) -0.011(2) 0.004(2) 0.000(2)
C28 0.026(3) 0.018(3) 0.031(3) -0.013(2) 0.008(2) -0.007(2)
C29 0.030(3) 0.020(3) 0.032(3) -0.006(2) 0.006(2) -0.009(2)
C30 0.042(4) 0.023(3) 0.035(3) -0.007(3) 0.011(3) -0.010(3)
C31 0.055(5) 0.030(4) 0.051(4) -0.010(3) -0.007(4) -0.006(3)
C32 0.065(5) 0.026(3) 0.052(4) -0.003(3) -0.003(4) 0.001(3)
C33 0.065(5) 0.030(4) 0.038(4) -0.025(3) 0.007(3) 0.004(3)
C34 0.118(8) 0.031(4) 0.060(5) -0.008(5) 0.009(5) -0.018(4)
C35 0.067(5) 0.031(4) 0.062(5) -0.024(4) 0.004(4) -0.014(3)
C36 0.048(4) 0.031(4) 0.052(4) -0.012(3) -0.003(3) -0.009(3)
C37 0.032(3) 0.027(3) 0.029(3) -0.006(2) 0.007(2) -0.010(2)
C38 0.050(4) 0.022(3) 0.037(3) -0.012(3) 0.018(3) -0.014(3)
C39 0.051(4) 0.025(3) 0.035(3) -0.010(3) 0.022(3) -0.015(3)
C40 0.029(3) 0.025(3) 0.031(3) -0.005(2) 0.008(2) -0.014(2)
C41 0.025(3) 0.029(3) 0.023(3) -0.005(2) 0.004(2) -0.008(2)
C42 0.034(3) 0.024(3) 0.025(3) -0.010(2) 0.009(2) -0.010(2)
C43 0.033(3) 0.050(4) 0.034(3) -0.007(3) 0.008(3) -0.019(3)
C44 0.058(5) 0.064(5) 0.027(3) -0.018(4) 0.006(3) -0.015(3)
C45 0.058(5) 0.059(5) 0.042(4) -0.025(4) 0.021(4) -0.021(4)
C46 0.091(7) 0.109(8) 0.050(5) -0.027(6) 0.043(5) -0.025(5)
C47 0.037(4) 0.068(5) 0.047(4) -0.013(4) 0.017(3) -0.023(4)
C48 0.035(3) 0.050(4) 0.035(3) -0.012(3) 0.011(3) -0.013(3)
C49 0.027(3) 0.104(7) 0.034(4) -0.016(4) 0.013(3) -0.012(4)
C50 0.027(3) 0.083(6) 0.045(4) -0.009(4) 0.006(3) -0.016(4)
C51 0.047(5) 0.085(6) 0.047(4) -0.027(4) -0.006(4) 0.006(4)
C52 0.023(3) 0.056(4) 0.035(3) -0.017(3) 0.003(3) 0.006(3)
C53 0.022(3) 0.021(3) 0.031(3) -0.006(2) 0.005(2) -0.002(2)
C54 0.024(3) 0.067(5) 0.056(4) -0.002(3) -0.008(3) -0.030(4)
C55 0.029(3) 0.059(5) 0.047(4) -0.003(3) -0.005(3) -0.021(4)
C56 0.034(4) 0.068(6) 0.060(5) -0.007(4) 0.006(3) -0.007(4)
C57 0.065(6) 0.069(6) 0.065(6) -0.013(5) 0.013(5) -0.009(5)
C58 0.096(9) 0.061(7) 0.103(9) -0.005(6) -0.012(7) 0.000(6)
C59 0.080(8) 0.059(7) 0.196(15) 0.000(6) -0.061(9) 0.017(8)
C60 0.048(6) 0.080(8) 0.174(13) -0.015(5) -0.037(7) -0.012(8)
N1 0.022(2) 0.023(2) 0.024(2) -0.0041(18) 0.0032(18) -0.0077(18)
N2 0.023(2) 0.016(2) 0.026(2) -0.0079(18) 0.0041(18) -0.0066(18)
N3 0.020(2) 0.025(2) 0.021(2) -0.0064(18) 0.0052(17) -0.0068(18)
N4 0.027(2) 0.021(2) 0.026(2) -0.0094(19) 0.0074(19) -0.0050(18)
N5 0.025(2) 0.022(2) 0.030(3) -0.0104(19) 0.0044(19) -0.0063(19)
N6 0.029(3) 0.042(3) 0.038(3) -0.009(2) -0.006(2) 0.001(2)
N7 0.030(3) 0.062(4) 0.039(3) -0.003(3) 0.001(2) -0.023(3)
O1 0.023(2) 0.069(4) 0.047(3) -0.003(2) 0.011(2) -0.006(2)
O2 0.134(6) 0.071(4) 0.099(5) 0.000(4) 0.027(4) 0.005(4)
C61 0.145(7) 0.069(5) 0.090(6) -0.010(5) 0.027(5) -0.008(5)
C62 0.146(7) 0.075(5) 0.103(6) -0.014(6) 0.024(6) -0.007(5)
C63 0.127(7) 0.077(5) 0.101(6) -0.026(6) 0.017(5) -0.006(5)
C64 0.111(6) 0.073(5) 0.099(6) -0.007(5) 0.021(5) -0.005(5)
O3 0.203(9) 0.229(11) 0.134(7) -0.001(8) 0.015(7) -0.057(7)
C65 0.172(9) 0.208(11) 0.115(8) -0.014(8) 0.015(8) -0.040(8)
C66 0.143(9) 0.190(11) 0.115(7) -0.023(7) 0.018(7) -0.055(8)
C67 0.150(9) 0.194(11) 0.137(8) -0.030(8) 0.016(8) -0.057(7)
C68 0.175(10) 0.207(11) 0.146(9) -0.024(8) 0.003(8) -0.062(7)
O4 0.259(12) 0.174(10) 0.219(11) 0.019(9) 0.082(9) -0.030(8)
C69 0.233(13) 0.153(10) 0.222(12) 0.019(9) 0.093(10) -0.038(9)
C70 0.222(12) 0.144(10) 0.231(12) 0.021(9) 0.085(11) -0.024(9)
C71 0.221(12) 0.136(10) 0.226(12) 0.023(10) 0.081(10) -0.025(9)
C72 0.239(13) 0.152(10) 0.217(12) 0.022(9) 0.080(10) -0.025(9)

loop_
_atom_type_symbol
_atom_type_description
_atom_type_scat_dispersion_real
_atom_type_scat_dispersion_imag
_atom_type_scat_source
C C 0.0033 0.0016 'International Tables Vol C Tables 4.2.6.8 and 6.1.1.4'
H H 0.0000 0.0000 'International Tables Vol C Tables 4.2.6.8 and 6.1.1.4'
Ir Ir -1.4442 7.9887 'International Tables Vol C Tables 4.2.6.8 and 6.1.1.4'
N N 0.0061 0.0033 'International Tables Vol C Tables 4.2.6.8 and 6.1.1.4'
O O 0.0106 0.0060 'International Tables Vol C Tables 4.2.6.8 and 6.1.1.4'

loop_
_geom_angle_atom_site_label_1
_geom_angle_atom_site_label_2
_geom_angle_atom_site_label_3
_geom_angle
C53 Ir1 N1 88.9(2)
C53 Ir1 N2 91.7(2)
N1 Ir1 N2 89.57(17)
C53 Ir1 N4 89.8(2)
N1 Ir1 N4 90.68(18)
N2 Ir1 N4 178.44(18)
C53 Ir1 N3 92.2(2)
N1 Ir1 N3 178.92(18)
N2 Ir1 N3 90.12(17)
N4 Ir1 N3 89.59(18)
C53 Ir1 N5 178.86(19)
N1 Ir1 N5 90.06(17)
N2 Ir1 N5 88.61(17)
N4 Ir1 N5 89.85(18)
N3 Ir1 N5 88.90(17)
C41 C1 N1 126.3(5)
C41 C1 C2 125.2(5)
N1 C1 C2 108.4(5)
C3 C2 C1 107.8(5)
C3 C2 H2A 126.1
C1 C2 H2A 126.1
C2 C3 C4 106.9(5)
C2 C3 H3A 126.6
C4 C3 H3A 126.6
N1 C4 C5 125.4(5)
N1 C4 C3 109.9(5)
C5 C4 C3 124.6(5)
C13 C5 C4 125.2(5)
C13 C5 C6 118.1(5)
C4 C5 C6 116.7(5)
C12 C6 C7 118.6(6)
C12 C6 C5 122.3(6)
C7 C6 C5 119.2(6)
C8 C7 C6 120.2(7)
C8 C7 H7A 119.9
C6 C7 H7A 119.9
C7 C8 C9 123.0(8)
C7 C8 H8A 118.5
C9 C8 H8A 118.5
C11 C9 C8 115.1(7)
C11 C9 C10 121.5(9)
C8 C9 C10 123.3(9)
C9 C10 H10A 109.5
C9 C10 H10B 109.5
H10A C10 H10B 109.5
C9 C10 H10C 109.5
H10A C10 H10C 109.5
H10B C10 H10C 109.5
C9 C11 C12 123.0(8)
C9 C11 H11A 118.5
C12 C11 H11A 118.5
C6 C12 C11 120.2(7)
C6 C12 H12A 119.9
C11 C12 H12A 119.9
N2 C13 C5 125.4(5)
N2 C13 C14 109.0(5)
C5 C13 C14 125.6(5)
C15 C14 C13 107.9(5)
C15 C14 H14A 126.1
C13 C14 H14A 126.1
C14 C15 C16 108.0(5)
C14 C15 H15A 126.0
C16 C15 H15A 126.0
N2 C16 C17 125.5(5)
N2 C16 C15 108.5(5)
C17 C16 C15 125.9(5)
C16 C17 C25 125.2(5)
C16 C17 C18 116.5(5)
C25 C17 C18 118.4(5)
C19 C18 C24 117.8(5)
C19 C18 C17 121.3(5)
C24 C18 C17 120.8(5)
C20 C19 C18 121.7(6)
C20 C19 H19A 119.2
C18 C19 H19A 119.2
C19 C20 C21 120.6(6)
C19 C20 H20A 119.7
C21 C20 H20A 119.7
C23 C21 C20 118.2(6)
C23 C21 C22 120.8(7)
C20 C21 C22 120.9(7)
C21 C22 H22A 109.5
C21 C22 H22B 109.5
H22A C22 H22B 109.5
C21 C22 H22C 109.5
H22A C22 H22C 109.5
H22B C22 H22C 109.5
C21 C23 C24 120.8(6)
C21 C23 H23A 119.6
C24 C23 H23A 119.6
C18 C24 C23 120.8(6)
C18 C24 H24A 119.6
C23 C24 H24A 119.6
N3 C25 C17 126.4(5)
N3 C25 C26 108.6(5)
C17 C25 C26 124.9(5)
C27 C26 C25 107.3(5)
C27 C26 H26A 126.4
C25 C26 H26A 126.4
C26 C27 C28 107.7(5)
C26 C27 H27A 126.1
C28 C27 H27A 126.1
N3 C28 C29 125.8(5)
N3 C28 C27 109.4(5)
C29 C28 C27 124.8(5)
C37 C29 C28 124.6(5)
C37 C29 C30 116.9(5)
C28 C29 C30 118.5(5)
C36 C30 C31 118.1(6)
C36 C30 C29 121.3(6)
C31 C30 C29 120.5(6)
C30 C31 C32 120.3(7)
C30 C31 H31A 119.9
C32 C31 H31A 119.9
C31 C32 C33 122.6(7)
C31 C32 H32A 118.7
C33 C32 H32A 118.7
C35 C33 C32 115.2(6)
C35 C33 C34 122.2(7)
C32 C33 C34 122.5(7)
C33 C34 H34A 109.5
C33 C34 H34B 109.5
H34A C34 H34B 109.5
C33 C34 H34C 109.5
H34A C34 H34C 109.5
H34B C34 H34C 109.5
C36 C35 C33 123.1(7)
C36 C35 H35A 118.4
C33 C35 H35A 118.4
C35 C36 C30 120.5(7)
C35 C36 H36A 119.8
C30 C36 H36A 119.8
N4 C37 C29 126.8(5)
N4 C37 C38 108.3(5)
C29 C37 C38 125.0(5)
C39 C38 C37 108.0(5)
C39 C38 H38A 126.0
C37 C38 H38A 126.0
C38 C39 C40 106.9(5)
C38 C39 H39A 126.5
C40 C39 H39A 126.5
N4 C40 C41 124.7(5)
N4 C40 C39 109.9(5)
C41 C40 C39 125.3(5)
C1 C41 C40 125.9(5)
C1 C41 C42 117.3(5)
C40 C41 C42 116.8(5)
C43 C42 C48 118.2(5)
C43 C42 C41 120.4(5)
C48 C42 C41 121.3(5)
C42 C43 C44 121.9(6)
C42 C43 H43A 119.1
C44 C43 H43A 119.1
C45 C44 C43 119.9(7)
C45 C44 H44A 120.1
C43 C44 H44A 120.1
C47 C45 C44 118.2(6)
C47 C45 C46 121.6(8)
C44 C45 C46 120.1(8)
C45 C46 H46A 109.5
C45 C46 H46B 109.5
H46A C46 H46B 109.5
C45 C46 H46C 109.5
H46A C46 H46C 109.5
H46B C46 H46C 109.5
C45 C47 C48 121.4(7)
C45 C47 H47A 119.3
C48 C47 H47A 119.3
C42 C48 C47 120.3(7)
C42 C48 H48A 119.9
C47 C48 H48A 119.9
C50 C49 N5 108.7(6)
C50 C49 H49A 125.7
N5 C49 H49A 125.7
N6 C50 C49 107.6(6)
N6 C50 H50A 126.2
C49 C50 H50A 126.2
N6 C51 H51A 109.5
N6 C51 H51B 109.5
H51A C51 H51B 109.5
N6 C51 H51C 109.5
H51A C51 H51C 109.5
H51B C51 H51C 109.5
N5 C52 N6 111.7(5)
N5 C52 H52A 124.2
N6 C52 H52A 124.2
O1 C53 N7 119.0(6)
O1 C53 Ir1 124.3(5)
N7 C53 Ir1 116.7(4)
N7 C54 C55 113.8(6)
N7 C54 H54A 108.8
C55 C54 H54A 108.8
N7 C54 H54B 108.8
C55 C54 H54B 108.8
H54A C54 H54B 107.7
C56 C55 C60 115.4(8)
C56 C55 C54 124.1(6)
C60 C55 C54 120.6(7)
C55 C56 C57 122.0(8)
C55 C56 H56A 119.0
C57 C56 H56A 119.0
C58 C57 C56 121.0(10)
C58 C57 H57A 119.5
C56 C57 H57A 119.5
C59 C58 C57 119.0(10)
C59 C58 H58A 120.5
C57 C58 H58A 120.5
C58 C59 C60 120.7(10)
C58 C59 H59A 119.7
C60 C59 H59A 119.7
C59 C60 C55 121.7(10)
C59 C60 H60A 119.1
C55 C60 H60A 119.1
C4 N1 C1 107.0(4)
C4 N1 Ir1 127.6(4)
C1 N1 Ir1 125.4(4)
C16 N2 C13 106.6(4)
C16 N2 Ir1 126.7(3)
C13 N2 Ir1 126.6(4)
C28 N3 C25 106.9(4)
C28 N3 Ir1 127.1(3)
C25 N3 Ir1 126.0(4)
C40 N4 C37 106.8(5)
C40 N4 Ir1 126.9(4)
C37 N4 Ir1 126.2(4)
C52 N5 C49 105.1(5)
C52 N5 Ir1 128.5(4)
C49 N5 Ir1 126.4(4)
C50 N6 C52 107.0(6)
C50 N6 C51 127.8(6)
C52 N6 C51 125.2(6)
C53 N7 C54 123.4(5)
C53 N7 H7B 118.3
C54 N7 H7B 118.3
C61 O2 C64 106.8(8)
O2 C61 C62 110.9(10)
O2 C61 H61A 109.5
C62 C61 H61A 109.5
O2 C61 H61B 109.5
C62 C61 H61B 109.5
H61A C61 H61B 108.1
C61 C62 C63 103.8(9)
C61 C62 H62A 111.0
C63 C62 H62A 111.0
C61 C62 H62B 111.0
C63 C62 H62B 111.0
H62A C62 H62B 109.0
C64 C63 C62 105.7(9)
C64 C63 H63A 110.6
C62 C63 H63A 110.6
C64 C63 H63B 110.6
C62 C63 H63B 110.6
H63A C63 H63B 108.7
O2 C64 C63 103.3(9)
O2 C64 H64A 111.1
C63 C64 H64A 111.1
O2 C64 H64B 111.1
C63 C64 H64B 111.1
H64A C64 H64B 109.1
C65 O3 C68 106.5(12)
O3 C65 C66 112.1(14)
O3 C65 H65A 109.2
C66 C65 H65A 109.2
O3 C65 H65B 109.2
C66 C65 H65B 109.2
H65A C65 H65B 107.9
C65 C66 C67 99.8(13)
C65 C66 H66A 111.8
C67 C66 H66A 111.8
C65 C66 H66B 111.8
C67 C66 H66B 111.8
H66A C66 H66B 109.5
C68 C67 C66 104.8(12)
C68 C67 H67A 110.8
C66 C67 H67A 110.8
C68 C67 H67B 110.8
C66 C67 H67B 110.8
H67A C67 H67B 108.9
C67 C68 O3 104.0(13)
C67 C68 H68A 111.0
O3 C68 H68A 111.0
C67 C68 H68B 111.0
O3 C68 H68B 111.0
H68A C68 H68B 109.0
C69 O4 C72 109.8(14)
O4 C69 C70 111.4(15)
O4 C69 H69A 109.3
C70 C69 H69A 109.3
O4 C69 H69B 109.3
C70 C69 H69B 109.3
H69A C69 H69B 108.0
C69 C70 C71 101.5(15)
C69 C70 H70A 111.5
C71 C70 H70A 111.5
C69 C70 H70B 111.5
C71 C70 H70B 111.5
H70A C70 H70B 109.3
C72 C71 C70 106.1(15)
C72 C71 H71A 110.5
C70 C71 H71A 110.5
C72 C71 H71B 110.5
C70 C71 H71B 110.5
H71A C71 H71B 108.7
C71 C72 O4 99.7(13)
C71 C72 H72A 111.8
O4 C72 H72A 111.8
C71 C72 H72B 111.8
O4 C72 H72B 111.8
H72A C72 H72B 109.6

loop_
_geom_bond_atom_site_label_1
_geom_bond_atom_site_label_2
_geom_bond_distance
Ir1 C53 2.026(6)
Ir1 N1 2.034(4)
Ir1 N2 2.040(4)
Ir1 N4 2.043(5)
Ir1 N3 2.045(4)
Ir1 N5 2.208(5)
C1 C41 1.390(8)
C1 N1 1.394(7)
C1 C2 1.438(7)
C2 C3 1.359(8)
C2 H2A 0.95
C3 C4 1.439(8)
C3 H3A 0.95
C4 N1 1.365(7)
C4 C5 1.402(8)
C5 C13 1.396(8)
C5 C6 1.512(8)
C6 C12 1.370(9)
C6 C7 1.392(9)
C7 C8 1.381(10)
C7 H7A 0.95
C8 C9 1.397(12)
C8 H8A 0.95
C9 C11 1.387(12)
C9 C10 1.477(11)
C10 H10A 0.98
C10 H10B 0.98
C10 H10C 0.98
C11 C12 1.396(10)
C11 H11A 0.95
C12 H12A 0.95
C13 N2 1.390(7)
C13 C14 1.430(8)
C14 C15 1.341(8)
C14 H14A 0.95
C15 C16 1.442(7)
C15 H15A 0.95
C16 N2 1.384(7)
C16 C17 1.393(7)
C17 C25 1.401(7)
C17 C18 1.501(7)
C18 C19 1.377(8)
C18 C24 1.384(8)
C19 C20 1.376(9)
C19 H19A 0.95
C20 C21 1.391(10)
C20 H20A 0.95
C21 C23 1.375(10)
C21 C22 1.530(9)
C22 H22A 0.98
C22 H22B 0.98
C22 H22C 0.98
C23 C24 1.395(9)
C23 H23A 0.95
C24 H24A 0.95
C25 N3 1.376(6)
C25 C26 1.453(7)
C26 C27 1.337(8)
C26 H26A 0.95
C27 C28 1.436(7)
C27 H27A 0.95
C28 N3 1.369(7)
C28 C29 1.404(8)
C29 C37 1.388(8)
C29 C30 1.500(8)
C30 C36 1.394(9)
C30 C31 1.394(10)
C31 C32 1.397(9)
C31 H31A 0.95
C32 C33 1.407(11)
C32 H32A 0.95
C33 C35 1.395(11)
C33 C34 1.480(10)
C34 H34A 0.98
C34 H34B 0.98
C34 H34C 0.98
C35 C36 1.388(9)
C35 H35A 0.95
C36 H36A 0.95
C37 N4 1.378(7)
C37 C38 1.451(8)
C38 C39 1.344(8)
C38 H38A 0.95
C39 C40 1.433(8)
C39 H39A 0.95
C40 N4 1.375(7)
C40 C41 1.406(8)
C41 C42 1.509(7)
C42 C43 1.377(9)
C42 C48 1.381(9)
C43 C44 1.398(9)
C43 H43A 0.95
C44 C45 1.386(11)
C44 H44A 0.95
C45 C47 1.384(11)
C45 C46 1.515(10)
C46 H46A 0.98
C46 H46B 0.98
C46 H46C 0.98
C47 C48 1.397(9)
C47 H47A 0.95
C48 H48A 0.95
C49 C50 1.343(10)
C49 N5 1.377(8)
C49 H49A 0.95
C50 N6 1.331(9)
C50 H50A 0.95
C51 N6 1.472(9)
C51 H51A 0.98
C51 H51B 0.98
C51 H51C 0.98
C52 N5 1.303(8)
C52 N6 1.340(8)
C52 H52A 0.95
C53 O1 1.217(7)
C53 N7 1.355(8)
C54 N7 1.462(8)
C54 C55 1.518(11)
C54 H54A 0.99
C54 H54B 0.99
C55 C56 1.365(10)
C55 C60 1.394(12)
C56 C57 1.374(12)
C56 H56A 0.95
C57 C58 1.354(14)
C57 H57A 0.95
C58 C59 1.329(16)
C58 H58A 0.95
C59 C60 1.383(15)
C59 H59A 0.95
C60 H60A 0.95
N7 H7B 0.88
O2 C61 1.372(11)
O2 C64 1.438(11)
C61 C62 1.415(13)
C61 H61A 0.99
C61 H61B 0.99
C62 C63 1.498(14)
C62 H62A 0.99
C62 H62B 0.99
C63 C64 1.462(13)
C63 H63A 0.99
C63 H63B 0.99
C64 H64A 0.99
C64 H64B 0.99
O3 C65 1.344(15)
O3 C68 1.490(15)
C65 C66 1.425(15)
C65 H65A 0.99
C65 H65B 0.99
C66 C67 1.499(16)
C66 H66A 0.99
C66 H66B 0.99
C67 C68 1.435(16)
C67 H67A 0.99
C67 H67B 0.99
C68 H68A 0.99
C68 H68B 0.99
O4 C69 1.346(15)
O4 C72 1.449(15)
C69 C70 1.373(16)
C69 H69A 0.99
C69 H69B 0.99
C70 C71 1.504(17)
C70 H70A 0.99
C70 H70B 0.99
C71 C72 1.431(16)
C71 H71A 0.99
C71 H71B 0.99
C72 H72A 0.99
C72 H72B 0.99
